data_4326519
loop_
_publ_author_name
'Collin D. Morris'
'Christos D. Malliakas'
'Mercouri G. Kanatzidis'

_publ_contact_author
;
      Prof. M. G. Kanatzidis
      Department of Chemistry
      2145 Sheridan Road
      Northwestern University
      Evanston, IL 60208-3113
      USA
;
_publ_contact_author_email m-kanatzidis@northwestern.edu
_publ_contact_author_fax 'Int + 847-491-5937'
_publ_contact_author_phone 'Int + 847-467-1541'
_publ_section_title
;
 Germanium Selenophosphates: The Incommensurately Modulated
 1/\\infty[Ge4-xPxSe124-] and the Molecular [Ge2P2Se14]6-
;
_journal_name_full 'Inorganic Chemistry'
_journal_page_first 10241
_journal_page_last 10248
_journal_paper_doi 10.1021/ic201249w
_journal_volume 50
_journal_year 2011
_chemical_formula_moiety 'Ge2.54 P1.46 Se8, 4(Se), 4(K)'
_chemical_formula_sum 'Ge2.54 K4 P1.46 Se12'
_chemical_formula_weight 1311.04
_chemical_name_systematic
; 
 ? 
;
_space_group_IT_number 14
_symmetry_cell_setting monoclinic
_symmetry_space_group_name_Hall '-P 2ybc'
_symmetry_space_group_name_H-M 'P 1 21/c 1'
_atom_sites_solution_primary direct
_atom_sites_solution_secondary difmap
_audit_creation_method SHELXL-97
_cell_angle_alpha 90.00
_cell_angle_beta 91.025(8)
_cell_angle_gamma 90.00
_cell_formula_units_Z 1
_cell_length_a 6.7388(7)
_cell_length_b 13.4894(12)
_cell_length_c 6.3904(6)
_cell_measurement_reflns_used 9993
_cell_measurement_temperature 100(2)
_cell_measurement_theta_max 29.62
_cell_measurement_theta_min 3.02
_cell_volume 580.81(10)
_computing_cell_refinement 'STOE X-AREA'
_computing_data_collection 'STOE X-AREA'
_computing_data_reduction 'STOE X-RED'
_computing_structure_refinement 'SHELXL-97 (Sheldrick, 1997)'
_computing_structure_solution 'SHELXS-97 (Sheldrick, 1990)'
_diffrn_ambient_temperature 100(2)
_diffrn_detector_area_resol_mean 6.67
_diffrn_measured_fraction_theta_full 0.987
_diffrn_measured_fraction_theta_max 0.987
_diffrn_measurement_device_type 'STOE IPDS II'
_diffrn_measurement_method rotation
_diffrn_radiation_monochromator graphite
_diffrn_radiation_source 'fine-focus sealed tube'
_diffrn_radiation_type MoK\a
_diffrn_radiation_wavelength 0.71073
_diffrn_reflns_av_R_equivalents 0.0455
_diffrn_reflns_av_sigmaI/netI 0.0323
_diffrn_reflns_limit_h_max 9
_diffrn_reflns_limit_h_min -9
_diffrn_reflns_limit_k_max 18
_diffrn_reflns_limit_k_min -18
_diffrn_reflns_limit_l_max 7
_diffrn_reflns_limit_l_min -8
_diffrn_reflns_number 5044
_diffrn_reflns_theta_full 29.16
_diffrn_reflns_theta_max 29.16
_diffrn_reflns_theta_min 3.02
_exptl_absorpt_coefficient_mu 22.228
_exptl_absorpt_correction_T_max 0.4360
_exptl_absorpt_correction_T_min 0.0866
_exptl_absorpt_correction_type numerical
_exptl_crystal_colour red
_exptl_crystal_density_diffrn 3.748
_exptl_crystal_description rod
_exptl_crystal_F_000 578
_exptl_crystal_size_max 0.2414
_exptl_crystal_size_mid 0.0925
_exptl_crystal_size_min 0.0749
_refine_diff_density_max 0.827
_refine_diff_density_min -1.407
_refine_diff_density_rms 0.199
_refine_ls_extinction_method none
_refine_ls_goodness_of_fit_ref 1.240
_refine_ls_matrix_type full
_refine_ls_number_parameters 57
_refine_ls_number_reflns 1555
_refine_ls_number_restraints 0
_refine_ls_restrained_S_all 1.240
_refine_ls_R_factor_all 0.0439
_refine_ls_R_factor_gt 0.0395
_refine_ls_shift/su_max 0.000
_refine_ls_shift/su_mean 0.000
_refine_ls_structure_factor_coef Fsqd
_refine_ls_weighting_details 'calc w=1/[\s^2^(Fo^2^)+(0.0176P)^2^+3.9986P] where P=(Fo^2^+2Fc^2^)/3'
_refine_ls_weighting_scheme calc
_refine_ls_wR_factor_gt 0.0747
_refine_ls_wR_factor_ref 0.0760
_reflns_number_gt 1443
_reflns_number_total 1555
_reflns_threshold_expression >2sigma(I)
_cod_data_source_file ic201249w_si_002_1.cif
_cod_data_source_block K4Ge2.54P1.46Se12
_cod_database_code 4326519

loop_
_symmetry_equiv_pos_as_xyz
'x, y, z'
'-x, y+1/2, -z+1/2'
'-x, -y, -z'
'x, -y-1/2, z-1/2'

loop_
_atom_site_label
_atom_site_type_symbol
_atom_site_fract_x
_atom_site_fract_y
_atom_site_fract_z
_atom_site_U_iso_or_equiv
_atom_site_adp_type
_atom_site_occupancy
_atom_site_symmetry_multiplicity
_atom_site_calc_flag
_atom_site_refinement_flags
Se1 Se 0.06970(8) 0.30337(4) 0.30496(7) 0.02579(11) Uani 1 1 d .
Se2 Se 0.24244(6) 0.03214(3) 0.22789(6) 0.01652(9) Uani 1 1 d .
Se3A Se 0.55995(14) 0.26286(8) 0.14270(18) 0.0177(2) Uani 0.4341(13) 1 d P
Se3B Se 0.56607(11) 0.24888(6) 0.03283(15) 0.01844(19) Uani 0.5659(13) 1 d P
Ge1 Ge 0.24808(8) 0.18698(4) 0.11823(8) 0.01268(14) Uani 0.634(3) 1 d P
P1 P 0.24808(8) 0.18698(4) 0.11823(8) 0.01268(14) Uani 0.366(3) 1 d P
K1 K 0.26015(14) 0.53807(8) 0.22533(14) 0.01924(19) Uani 1 1 d .

loop_
_atom_site_aniso_label
_atom_site_aniso_U_11
_atom_site_aniso_U_22
_atom_site_aniso_U_33
_atom_site_aniso_U_23
_atom_site_aniso_U_13
_atom_site_aniso_U_12
Se1 0.0437(3) 0.0174(2) 0.0160(2) -0.00212(17) -0.00653(19) 0.0104(2)
Se2 0.01497(18) 0.0247(2) 0.00992(17) 0.00175(16) -0.00007(14) -0.00038(16)
Se3A 0.0115(4) 0.0224(5) 0.0193(5) 0.0075(4) -0.0012(4) -0.0062(4)
Se3B 0.0089(3) 0.0214(4) 0.0251(4) -0.0022(3) -0.0002(3) -0.0027(3)
Ge1 0.0155(3) 0.0124(2) 0.0101(2) 0.00073(19) -0.00203(19) 0.0018(2)
P1 0.0155(3) 0.0124(2) 0.0101(2) 0.00073(19) -0.00203(19) 0.0018(2)
K1 0.0166(4) 0.0287(5) 0.0124(4) -0.0019(4) 0.0010(3) -0.0067(4)

loop_
_atom_type_symbol
_atom_type_description
_atom_type_scat_dispersion_real
_atom_type_scat_dispersion_imag
_atom_type_scat_source
K K 0.2009 0.2494 'International Tables Vol C Tables 4.2.6.8 and 6.1.1.4'
Ge Ge 0.1547 1.8001 'International Tables Vol C Tables 4.2.6.8 and 6.1.1.4'
Se Se -0.0929 2.2259 'International Tables Vol C Tables 4.2.6.8 and 6.1.1.4'
P P 0.1023 0.0942 'International Tables Vol C Tables 4.2.6.8 and 6.1.1.4'

loop_
_geom_angle_atom_site_label_1
_geom_angle_atom_site_label_2
_geom_angle_atom_site_label_3
_geom_angle
_geom_angle_site_symmetry_1
_geom_angle_site_symmetry_3
P1 Se1 Ge1 0.00(3) 4_566 4_566
P1 Se1 Ge1 102.50(3) 4_566 .
Ge1 Se1 Ge1 102.50(3) 4_566 .
P1 Se1 K1 83.55(3) 4_566 .
Ge1 Se1 K1 83.55(3) 4_566 .
Ge1 Se1 K1 110.29(3) . .
Ge1 Se2 K1 125.09(3) . 4_566
Ge1 Se2 K1 87.82(3) . 4_565
K1 Se2 K1 146.73(4) 4_566 4_565
Ge1 Se2 K1 89.02(3) . 2_645
K1 Se2 K1 84.42(3) 4_566 2_645
K1 Se2 K1 92.26(3) 4_565 2_645
Ge1 Se2 K1 91.63(3) . 2_545
K1 Se2 K1 86.64(3) 4_566 2_545
K1 Se2 K1 98.23(2) 4_565 2_545
K1 Se2 K1 169.51(3) 2_645 2_545
Se3B Se3A Ge1 83.61(11) . .
Se3B Se3A Se3B 160.89(12) . 4_566
Ge1 Se3A Se3B 92.16(4) . 4_566
Se3B Se3A K1 88.96(12) . 2_645
Ge1 Se3A K1 86.66(4) . 2_645
Se3B Se3A K1 72.15(3) 4_566 2_645
Se3B Se3A K1 63.93(10) . 3_665
Ge1 Se3A K1 124.49(4) . 3_665
Se3B Se3A K1 131.74(5) 4_566 3_665
K1 Se3A K1 132.60(4) 2_645 3_665
Se3A Se3B Ge1 78.62(10) . .
Se3A Se3B Se3A 167.87(11) . 4_565
Ge1 Se3B Se3A 102.03(4) . 4_565
Se3A Se3B K1 78.78(11) . 2_645
Ge1 Se3B K1 84.67(3) . 2_645
Se3A Se3B K1 113.35(4) 4_565 2_645
Se3A Se3B K1 105.36(11) . 3_665
Ge1 Se3B K1 134.72(4) . 3_665
Se3A Se3B K1 65.43(3) 4_565 3_665
K1 Se3B K1 140.61(4) 2_645 3_665
Se2 Ge1 Se1 108.42(3) . 4_565
Se2 Ge1 Se1 117.76(3) . .
Se1 Ge1 Se1 98.08(3) 4_565 .
Se2 Ge1 Se3A 114.45(4) . .
Se1 Ge1 Se3A 118.94(4) 4_565 .
Se1 Ge1 Se3A 98.19(4) . .
Se2 Ge1 Se3B 115.31(3) . .
Se1 Ge1 Se3B 103.76(3) 4_565 .
Se1 Ge1 Se3B 111.01(3) . .
Se3A Ge1 Se3B 17.78(3) . .
Se2 Ge1 K1 58.21(2) . 4_565
Se1 Ge1 K1 60.65(2) 4_565 4_565
Se1 Ge1 K1 149.94(3) . 4_565
Se3A Ge1 K1 110.53(4) . 4_565
Se3B Ge1 K1 95.48(3) . 4_565
Se2 Ge1 K1 57.44(2) . 2_645
Se1 Ge1 K1 131.30(3) 4_565 2_645
Se1 Ge1 K1 130.37(3) . 2_645
Se3A Ge1 K1 57.47(3) . 2_645
Se3B Ge1 K1 59.00(3) . 2_645
K1 Ge1 K1 75.24(2) 4_565 2_645
Se2 K1 Se2 146.73(4) 4_565 4_566
Se2 K1 Se2 95.58(3) 4_565 2_655
Se2 K1 Se2 87.74(3) 4_566 2_655
Se2 K1 Se3A 120.25(3) 4_565 2_655
Se2 K1 Se3A 91.91(3) 4_566 2_655
Se2 K1 Se3A 69.22(3) 2_655 2_655
Se2 K1 Se2 93.36(3) 4_565 2
Se2 K1 Se2 81.77(2) 4_566 2
Se2 K1 Se2 169.51(3) 2_655 2
Se3A K1 Se2 110.69(3) 2_655 2
Se2 K1 Se3B 132.39(3) 4_565 2_655
Se2 K1 Se3B 79.65(3) 4_566 2_655
Se2 K1 Se3B 69.39(2) 2_655 2_655
Se3A K1 Se3B 12.26(2) 2_655 2_655
Se2 K1 Se3B 108.16(3) 2 2_655
Se2 K1 Se1 82.68(2) 4_565 .
Se2 K1 Se1 65.21(2) 4_566 .
Se2 K1 Se1 109.72(3) 2_655 .
Se3A K1 Se1 157.03(4) 2_655 .
Se2 K1 Se1 66.00(2) 2 .
Se3B K1 Se1 144.78(3) 2_655 .
Se2 K1 Se3B 77.92(3) 4_565 3_665
Se2 K1 Se3B 134.15(3) 4_566 3_665
Se2 K1 Se3B 73.85(2) 2_655 3_665
Se3A K1 Se3B 42.42(2) 2_655 3_665
Se2 K1 Se3B 113.54(3) 2 3_665
Se3B K1 Se3B 54.667(17) 2_655 3_665
Se1 K1 Se3B 160.55(3) . 3_665
Se2 K1 Se3A 67.25(3) 4_565 3_665
Se2 K1 Se3A 144.42(3) 4_566 3_665
Se2 K1 Se3A 75.05(2) 2_655 3_665
Se3A K1 Se3A 53.032(17) 2_655 3_665
Se2 K1 Se3A 113.67(3) 2 3_665
Se3B K1 Se3A 65.25(3) 2_655 3_665
Se1 K1 Se3A 149.93(3) . 3_665
Se3B K1 Se3A 10.71(2) 3_665 3_665
Se2 K1 Ge1 112.94(3) 4_565 4_566
Se2 K1 Ge1 33.968(14) 4_566 4_566
Se2 K1 Ge1 87.53(3) 2_655 4_566
Se3A K1 Ge1 123.06(3) 2_655 4_566
Se2 K1 Ge1 83.92(2) 2 4_566
Se3B K1 Ge1 111.23(3) 2_655 4_566
Se1 K1 Ge1 35.800(15) . 4_566
Se3B K1 Ge1 159.57(3) 3_665 4_566
Se3A K1 Ge1 162.40(3) 3_665 4_566
Se2 K1 Ge1 113.55(3) 4_565 2_655
Se2 K1 Ge1 86.89(2) 4_566 2_655
Se2 K1 Ge1 33.546(15) 2_655 2_655
Se3A K1 Ge1 35.87(2) 2_655 2_655
Se2 K1 Ge1 144.40(3) 2 2_655
Se3B K1 Ge1 36.333(17) 2_655 2_655
Se1 K1 Ge1 137.18(3) . 2_655
Se3B K1 Ge1 54.90(2) 3_665 2_655
Se3A K1 Ge1 61.59(2) 3_665 2_655
Ge1 K1 Ge1 104.76(2) 4_566 2_655
Se2 K1 K1 48.202(19) 4_565 3_665
Se2 K1 K1 126.06(4) 4_566 3_665
Se2 K1 K1 47.37(2) 2_655 3_665
Se3A K1 K1 96.12(3) 2_655 3_665
Se2 K1 K1 141.25(4) 2 3_665
Se3B K1 K1 103.58(3) 2_655 3_665
Se1 K1 K1 99.12(3) . 3_665
Se3B K1 K1 68.72(3) 3_665 3_665
Se3A K1 K1 61.38(3) 3_665 3_665
Ge1 K1 K1 104.82(3) 4_566 3_665
Ge1 K1 K1 70.80(2) 2_655 3_665

loop_
_geom_bond_atom_site_label_1
_geom_bond_atom_site_label_2
_geom_bond_distance
_geom_bond_site_symmetry_2
Se1 P1 2.3202(8) 4_566
Se1 Ge1 2.3202(8) 4_566
Se1 Ge1 2.3207(7) .
Se2 Ge1 2.2037(7) .
Se3A Se3B 0.7289(12) .
Se3A Ge1 2.3404(11) .
Se3A Se3B 2.4977(12) 4_566
Se3B Ge1 2.3725(9) .
Se3B Se3A 2.4977(12) 4_565
Ge1 Se1 2.3202(8) 4_565
